data_4100025
_journal_name_full 'Journal of the American Chemical Society'
_journal_paper_doi 10.1021/ja050129e
_journal_year 2005
_chemical_formula_sum 'C29 H46 B2 N4'
_chemical_formula_weight 472.32
_space_group_IT_number 43
_symmetry_cell_setting orthorhombic
_symmetry_space_group_name_Hall 'F 2 -2d'
_symmetry_space_group_name_H-M 'F d d 2'
_cell_angle_alpha 90.00
_cell_angle_beta 90.00
_cell_angle_gamma 90.00
_cell_formula_units_Z 8
_cell_length_a 17.750(2)
_cell_length_b 41.914(5)
_cell_length_c 7.9239(10)
_cell_measurement_temperature 125(1)
_cell_volume 5895.2(13)
_cod_database_code 4100025

loop_
_symmetry_equiv_pos_as_xyz
'x, y, z'
'-x, -y, z'
'x+1/4, -y+1/4, z+1/4'
'-x+1/4, y+1/4, z+1/4'
'x, y+1/2, z+1/2'
'-x, -y+1/2, z+1/2'
'x+1/4, -y+3/4, z+3/4'
'-x+1/4, y+3/4, z+3/4'
'x+1/2, y, z+1/2'
'-x+1/2, -y, z+1/2'
'x+3/4, -y+1/4, z+3/4'
'-x+3/4, y+1/4, z+3/4'
'x+1/2, y+1/2, z'
'-x+1/2, -y+1/2, z'
'x+3/4, -y+3/4, z+1/4'
'-x+3/4, y+3/4, z+1/4'

loop_
_atom_site_label
_atom_site_type_symbol
_atom_site_fract_x
_atom_site_fract_y
_atom_site_fract_z
_atom_site_U_iso_or_equiv
_atom_site_adp_type
_atom_site_occupancy
_atom_site_symmetry_multiplicity
_atom_site_calc_flag
_atom_site_refinement_flags
_atom_site_disorder_assembly
_atom_site_disorder_group
N2 N 0.24772(3) 0.276153(13) 0.91577(8) 0.03220(17) Uani 0.50 1 d PD A -1
N5 N 0.21174(3) 0.225088(14) 0.92849(7) 0.02995(16) Uani 0.50 1 d PD A -1
N6 N 0.22999(4) 0.294818(15) 0.61459(9) 0.0496(2) Uani 0.50 1 d PD A -1
N9 N 0.19182(6) 0.209398(18) 0.62315(10) 0.0741(3) Uani 0.50 1 d PD A -1
C1 C 0.23410(3) 0.25014(2) 1.02319(8) 0.0335(2) Uani 0.50 1 d PD A -1
C7 C 0.26325(7) 0.32729(2) 0.62819(12) 0.0687(3) Uani 0.50 1 d P A -1
H7A H 0.2887 0.3294 0.7346 0.103 Uiso 0.50 1 calc PR A -1
H7B H 0.2240 0.3430 0.6207 0.103 Uiso 0.50 1 calc PR A -1
H7C H 0.2986 0.3305 0.5381 0.103 Uiso 0.50 1 calc PR A -1
C8 C 0.19252(6) 0.29065(2) 0.45204(12) 0.0682(3) Uani 0.50 1 d P A -1
H8A H 0.1715 0.2696 0.4457 0.102 Uiso 0.50 1 calc PR A -1
H8B H 0.2284 0.2935 0.3627 0.102 Uiso 0.50 1 calc PR A -1
H8C H 0.1530 0.3061 0.4409 0.102 Uiso 0.50 1 calc PR A -1
C10 C 0.15255(7) 0.17841(2) 0.65040(16) 0.0834(4) Uani 0.50 1 d P A -1
H10A H 0.1410 0.1760 0.7681 0.125 Uiso 0.50 1 calc PR A -1
H10B H 0.1846 0.1612 0.6146 0.125 Uiso 0.50 1 calc PR A -1
H10C H 0.1067 0.1780 0.5861 0.125 Uiso 0.50 1 calc PR A -1
C11 C 0.20746(9) 0.21376(3) 0.44286(15) 0.1057(5) Uani 0.50 1 d P A -1
H11A H 0.2316 0.2340 0.4256 0.159 Uiso 0.50 1 calc PR A -1
H11B H 0.1610 0.2132 0.3808 0.159 Uiso 0.50 1 calc PR A -1
H11C H 0.2400 0.1970 0.4042 0.159 Uiso 0.50 1 calc PR A -1
B3 B 0.23287(6) 0.27140(2) 0.73684(12) 0.0487(2) Uani 0.50 1 d PD A -1
B4 B 0.20892(6) 0.23136(2) 0.74592(13) 0.0487(2) Uani 0.50 1 d PD A -1
C12 C 0.27847(5) 0.304691(17) 1.00814(7) 0.06248(17) Uani 0.50 1 d PD A -1
C13 C 0.22543(5) 0.329163(16) 1.03818(6) 0.06524(19) Uani 0.50 1 d PD A -1
C14 C 0.25147(7) 0.357367(19) 1.11011(8) 0.0976(2) Uani 0.50 1 d PD A -1
H14 H 0.2172 0.3737 1.1313 0.117 Uiso 0.50 1 calc PR A -1
C15 C 0.32641(7) 0.36216(2) 1.15147(11) 0.0932(3) Uani 0.50 1 d PD A -1
H15 H 0.3413 0.3814 1.1994 0.112 Uiso 0.50 1 calc PR A -1
C16 C 0.37873(7) 0.33882(2) 1.12244(14) 0.0884(3) Uani 0.50 1 d PD A -1
H16 H 0.4294 0.3422 1.1464 0.106 Uiso 0.50 1 calc PR A -1
C17 C 0.35378(7) 0.30968(2) 1.05543(15) 0.0952(3) Uani 0.50 1 d PD A -1
C18 C 0.41632(5) 0.28554(3) 1.13832(16) 0.0799(4) Uani 0.50 1 d PD A -1
H18 H 0.4110 0.2653 1.0776 0.096 Uiso 0.50 1 calc PR A -1
C19 C 0.48996(8) 0.29808(4) 1.0914(3) 0.1743(7) Uani 0.50 1 d PD A -1
H19A H 0.4903 0.3031 0.9732 0.261 Uiso 0.50 1 calc PR A -1
H19B H 0.5279 0.2824 1.1147 0.261 Uiso 0.50 1 calc PR A -1
H19C H 0.5002 0.3170 1.1555 0.261 Uiso 0.50 1 calc PR A -1
C20 C 0.41863(11) 0.27681(4) 1.32665(19) 0.1304(7) Uani 0.50 1 d PD A -1
H20A H 0.3700 0.2692 1.3614 0.196 Uiso 0.50 1 calc PR A -1
H20B H 0.4318 0.2953 1.3914 0.196 Uiso 0.50 1 calc PR A -1
H20C H 0.4555 0.2604 1.3447 0.196 Uiso 0.50 1 calc PR A -1
C21 C 0.14170(8) 0.32200(2) 1.01175(13) 0.1128(5) Uani 0.50 1 d PD A -1
H21 H 0.1403 0.3071 0.9166 0.135 Uiso 0.50 1 calc PR A -1
C22 C 0.09706(8) 0.35166(3) 0.94988(18) 0.1208(5) Uani 0.50 1 d PD A -1
H22A H 0.1209 0.3603 0.8511 0.181 Uiso 0.50 1 calc PR A -1
H22B H 0.0963 0.3675 1.0373 0.181 Uiso 0.50 1 calc PR A -1
H22C H 0.0464 0.3455 0.9230 0.181 Uiso 0.50 1 calc PR A -1
C23 C 0.09622(9) 0.30519(3) 1.15367(18) 0.1247(6) Uani 0.50 1 d PD A -1
H23A H 0.0447 0.3029 1.1191 0.187 Uiso 0.50 1 calc PR A -1
H23B H 0.0985 0.3178 1.2548 0.187 Uiso 0.50 1 calc PR A -1
H23C H 0.1173 0.2845 1.1748 0.187 Uiso 0.50 1 calc PR A -1
C24 C 0.20704(5) 0.194341(17) 1.01069(8) 0.06248(17) Uani 0.50 1 d PD A -1
C25 C 0.26192(5) 0.174503(17) 1.00886(7) 0.06524(19) Uani 0.50 1 d PD A -1
C26 C 0.25799(7) 0.14509(2) 1.09640(10) 0.0976(2) Uani 0.50 1 d PD A -1
H26 H 0.2982 0.1309 1.0950 0.117 Uiso 0.50 1 calc PR A -1
C27 C 0.19472(7) 0.13834(2) 1.18120(12) 0.0932(3) Uani 0.50 1 d PD A -1
H27 H 0.1895 0.1192 1.2393 0.112 Uiso 0.50 1 calc PR A -1
C28 C 0.13953(7) 0.15975(2) 1.18013(14) 0.0884(3) Uani 0.50 1 d PD A -1
H28 H 0.0965 0.1551 1.2422 0.106 Uiso 0.50 1 calc PR A -1
C29 C 0.14102(7) 0.18873(2) 1.09328(16) 0.0952(3) Uani 0.50 1 d PD A -1
C30 C 0.08783(7) 0.21325(3) 0.99407(16) 0.0930(5) Uani 0.50 1 d PD A -1
H30 H 0.1114 0.2344 0.9961 0.112 Uiso 0.50 1 calc PR A -1
C31 C 0.01754(8) 0.21389(4) 1.1068(3) 0.1743(7) Uani 0.50 1 d PD A -1
H31A H -0.0181 0.2289 1.0622 0.261 Uiso 0.50 1 calc PR A -1
H31B H 0.0315 0.2201 1.2190 0.261 Uiso 0.50 1 calc PR A -1
H31C H -0.0048 0.1930 1.1096 0.261 Uiso 0.50 1 calc PR A -1
C32 C 0.05365(12) 0.20813(4) 0.8261(2) 0.2008(8) Uani 0.50 1 d PD A -1
H32A H 0.0166 0.2243 0.8052 0.301 Uiso 0.50 1 calc PR A -1
H32B H 0.0301 0.1875 0.8228 0.301 Uiso 0.50 1 calc PR A -1
H32C H 0.0921 0.2092 0.7410 0.301 Uiso 0.50 1 calc PR A -1
C33 C 0.33647(5) 0.18052(2) 0.91632(14) 0.0723(3) Uani 0.50 1 d PD A -1
H33 H 0.3294 0.2013 0.8615 0.087 Uiso 0.50 1 calc PR A -1
C34 C 0.39482(7) 0.18616(4) 1.0401(3) 0.1587(9) Uani 0.50 1 d PD A -1
H34A H 0.3780 0.2020 1.1192 0.238 Uiso 0.50 1 calc PR A -1
H34B H 0.4395 0.1936 0.9844 0.238 Uiso 0.50 1 calc PR A -1
H34C H 0.4057 0.1667 1.0988 0.238 Uiso 0.50 1 calc PR A -1
C35 C 0.35217(10) 0.15745(4) 0.7700(2) 0.1556(7) Uani 0.50 1 d PD A -1
H35A H 0.3077 0.1553 0.7021 0.233 Uiso 0.50 1 calc PR A -1
H35B H 0.3661 0.1370 0.8144 0.233 Uiso 0.50 1 calc PR A -1
H35C H 0.3925 0.1657 0.7021 0.233 Uiso 0.50 1 calc PR A -1

loop_
_atom_site_aniso_label
_atom_site_aniso_U_11
_atom_site_aniso_U_22
_atom_site_aniso_U_33
_atom_site_aniso_U_23
_atom_site_aniso_U_13
_atom_site_aniso_U_12
N2 0.0566(4) 0.0187(3) 0.0212(3) -0.0043(3) -0.0058(3) -0.0024(2)
N5 0.0423(3) 0.0282(3) 0.0193(3) -0.0005(3) 0.0139(3) -0.0030(3)
N6 0.0837(4) 0.0333(3) 0.0317(4) 0.0040(3) 0.0122(4) -0.0013(3)
N9 0.1532(7) 0.0381(4) 0.0310(4) 0.0014(4) -0.0166(5) -0.0211(4)
C1 0.0406(6) 0.0312(3) 0.0286(3) 0.0031(4) -0.0044(3) 0.0014(4)
C7 0.1451(9) 0.0363(4) 0.0247(4) 0.0039(4) 0.0033(6) 0.0018(5)
C8 0.1141(7) 0.0591(5) 0.0314(5) 0.0124(5) 0.0060(5) -0.0020(6)
C10 0.1330(9) 0.0505(5) 0.0667(7) 0.0027(6) -0.0162(7) -0.0255(6)
C11 0.2097(14) 0.0717(7) 0.0357(6) -0.0177(6) -0.0038(8) 0.0043(8)
B3 0.0833(5) 0.0347(3) 0.0282(3) -0.0055(3) 0.0087(3) -0.0015(4)
B4 0.0833(5) 0.0347(3) 0.0282(3) -0.0055(3) 0.0087(3) -0.0015(4)
C12 0.1356(4) 0.02586(18) 0.0260(2) -0.0205(5) -0.0058(7) 0.0017(3)
C13 0.1255(4) 0.0326(2) 0.0376(3) 0.0019(4) 0.0015(5) 0.0177(3)
C14 0.2005(6) 0.0298(2) 0.0625(4) -0.0164(7) 0.0083(13) 0.0226(3)
C15 0.2129(7) 0.0404(3) 0.0262(3) 0.0048(4) -0.0336(5) -0.0196(4)
C16 0.1498(6) 0.0382(3) 0.0772(6) 0.0141(4) -0.0331(5) -0.0181(3)
C17 0.1334(5) 0.0410(3) 0.1113(6) 0.0024(8) -0.0106(10) -0.0127(3)
C18 0.0658(5) 0.0663(6) 0.1075(9) -0.0098(7) -0.0119(7) -0.0241(5)
C19 0.1260(6) 0.0963(9) 0.3007(17) -0.0268(12) 0.0498(15) -0.0158(6)
C20 0.1946(14) 0.0935(10) 0.1033(12) -0.0024(10) -0.0047(12) 0.0173(10)
C21 0.2685(14) 0.0423(5) 0.0276(5) 0.0123(5) 0.0411(7) 0.0499(7)
C22 0.1980(11) 0.0900(7) 0.0743(9) 0.0107(7) 0.0174(8) 0.0908(6)
C23 0.2215(15) 0.0663(7) 0.0864(8) 0.0344(7) 0.0574(10) 0.0361(8)
C24 0.1356(4) 0.02586(18) 0.0260(2) -0.0205(5) -0.0058(7) 0.0017(3)
C25 0.1255(4) 0.0326(2) 0.0376(3) 0.0019(4) 0.0015(5) 0.0177(3)
C26 0.2005(6) 0.0298(2) 0.0625(4) -0.0164(7) 0.0083(13) 0.0226(3)
C27 0.2129(7) 0.0404(3) 0.0262(3) 0.0048(4) -0.0336(5) -0.0196(4)
C28 0.1498(6) 0.0382(3) 0.0772(6) 0.0141(4) -0.0331(5) -0.0181(3)
C29 0.1334(5) 0.0410(3) 0.1113(6) 0.0024(8) -0.0106(10) -0.0127(3)
C30 0.1327(9) 0.0563(6) 0.0901(9) -0.0062(7) -0.0263(8) -0.0147(6)
C31 0.1260(6) 0.0963(9) 0.3007(17) -0.0268(12) 0.0498(15) -0.0158(6)
C32 0.3416(18) 0.1205(12) 0.1404(11) -0.0221(11) -0.1558(10) 0.0695(12)
C33 0.0765(6) 0.0512(5) 0.0892(7) -0.0284(6) 0.0244(6) 0.0061(5)
C34 0.0745(7) 0.1233(11) 0.278(3) 0.0029(15) 0.0022(12) -0.0522(7)
C35 0.1581(12) 0.1708(13) 0.1379(11) -0.0865(10) 0.0613(9) -0.0065(10)
